data_7151383
loop_
_publ_author_name
'Matthews, Susan E.'
'Felix, Vitor'
'Drew, Michael G. B.'
'Beer, Paul D.'

_publ_section_title
;
 Halo-Derivatised Calix[4]tubes
;
_journal_issue 7
_journal_name_full 'Organic &amp;  Biomolecular Chemistry'
_journal_page_first 1232
_journal_paper_doi 10.1039/b211303a
_journal_volume 1
_journal_year 2003
_chemical_formula_sum 'C81.5 H93 Cl4 I4 N0 O11.5'
_chemical_formula_weight 1905.96
_chemical_name_systematic
;
?
;
_space_group_IT_number 2
_symmetry_cell_setting triclinic
_symmetry_space_group_name_Hall '-P 1'
_symmetry_space_group_name_H-M 'P -1'
_atom_sites_solution_hydrogens geom
_atom_sites_solution_primary direct
_atom_sites_solution_secondary difmap
_audit_creation_method SHELXL-97
_cell_angle_alpha 81.631(10)
_cell_angle_beta 81.645(10)
_cell_angle_gamma 67.077(10)
_cell_formula_units_Z 2
_cell_length_a 11.413(17)
_cell_length_b 13.296(17)
_cell_length_c 32.14(4)
_cell_measurement_temperature 293(2)
_cell_volume 4423(10)
_computing_cell_refinement XDS
_computing_data_collection 'XDS (Kabsch, 1991)'
_computing_data_reduction XDS
_computing_molecular_graphics PLATON(Spek,1994)
_computing_structure_refinement 'SHELXL-93 (Sheldrick, 1993)'
_computing_structure_solution 'SHELXS-86 (Sheldrick, 1990)'
_diffrn_ambient_temperature 293(2)
_diffrn_measurement_device 'Marresearch Image Plate'
_diffrn_measurement_method '95 frames at 2^o intervals, counting time 5 min.'
_diffrn_radiation_monochromator graphite
_diffrn_radiation_source 'fine-focus sealed tube'
_diffrn_radiation_type MoK\a
_diffrn_radiation_wavelength 0.71073
_diffrn_reflns_av_R_equivalents 0.0523
_diffrn_reflns_av_sigmaI/netI 0.1158
_diffrn_reflns_limit_h_max 12
_diffrn_reflns_limit_h_min -12
_diffrn_reflns_limit_k_max 14
_diffrn_reflns_limit_k_min -14
_diffrn_reflns_limit_l_max 34
_diffrn_reflns_limit_l_min -34
_diffrn_reflns_number 19032
_diffrn_reflns_theta_max 22.40
_diffrn_reflns_theta_min 1.73
_exptl_absorpt_coefficient_mu 1.583
_exptl_absorpt_correction_T_max 1.000
_exptl_absorpt_correction_T_min 0.635
_exptl_absorpt_correction_type DIFABS
_exptl_crystal_density_diffrn 1.431
_exptl_crystal_density_method 'not measured'
_exptl_crystal_F_000 1908
_refine_diff_density_max 0.843
_refine_diff_density_min -1.120
_refine_diff_density_rms 0.128
_refine_ls_extinction_method none
_refine_ls_goodness_of_fit_ref 1.034
_refine_ls_hydrogen_treatment mixed
_refine_ls_matrix_type full
_refine_ls_number_parameters 938
_refine_ls_number_reflns 10452
_refine_ls_number_restraints 21
_refine_ls_restrained_S_all 1.037
_refine_ls_R_factor_all 0.1154
_refine_ls_R_factor_gt 0.0905
_refine_ls_shift/su_max 0.009
_refine_ls_shift/su_mean 0.000
_refine_ls_structure_factor_coef Fsqd
_refine_ls_weighting_details 'calc w=1/[\s^2^(Fo^2^)+(0.1650P)^2^+3.6530P] where P=(Fo^2^+2Fc^2^)/3'
_refine_ls_weighting_scheme calc
_refine_ls_wR_factor_gt 0.2436
_refine_ls_wR_factor_ref 0.2674
_reflns_number_gt 7311
_reflns_number_total 10452
_reflns_threshold_expression >2sigma(I)
_cod_data_source_file b211303a.txt
_cod_data_source_block 11
_cod_original_sg_symbol_H-M P-1
_cod_original_formula_sum 'C81.50 H93 Cl4 I4 N0 O11.50'
_cod_database_code 7151383

loop_
_symmetry_equiv_pos_as_xyz
'x, y, z'
'-x, -y, -z'

loop_
_atom_site_label
_atom_site_type_symbol
_atom_site_fract_x
_atom_site_fract_y
_atom_site_fract_z
_atom_site_U_iso_or_equiv
_atom_site_adp_type
_atom_site_occupancy
_atom_site_symmetry_multiplicity
_atom_site_calc_flag
_atom_site_refinement_flags
_atom_site_disorder_assembly
_atom_site_disorder_group
I1 I 0.32865(8) 0.44326(8) 0.50298(2) 0.1012(3) Uani 1 1 d . . .
I3 I -0.00782(9) 0.48204(10) 0.43793(3) 0.1227(4) Uani 1 1 d . . .
I2 I 0.50657(16) -0.11733(9) 0.45472(3) 0.1475(5) Uani 1 1 d . . .
I4 I 0.09057(10) 0.99308(8) 0.36428(4) 0.1298(4) Uani 1 1 d . . .
C81 C 0.7273(9) 0.6216(8) 0.1688(3) 0.066(2) Uani 1 1 d . . .
C82 C 0.7394(10) 0.6995(9) 0.1357(3) 0.076(3) Uani 1 1 d . . .
H82 H 0.8000 0.7299 0.1361 0.092 Uiso 1 1 calc R . .
C83 C 0.6632(11) 0.7326(8) 0.1022(3) 0.076(3) Uani 1 1 d . . .
C84 C 0.5770(9) 0.6821(8) 0.1015(3) 0.067(2) Uani 1 1 d . . .
H84 H 0.5277 0.7007 0.0788 0.080 Uiso 1 1 calc R . .
C85 C 0.5626(8) 0.6044(7) 0.1340(3) 0.061(2) Uani 1 1 d . . .
C86 C 0.6366(8) 0.5779(7) 0.1675(3) 0.059(2) Uani 1 1 d . . .
C87 C 0.4714(9) 0.5474(7) 0.1305(3) 0.066(2) Uani 1 1 d . . .
H87A H 0.4183 0.5483 0.1571 0.079 Uiso 1 1 calc R . .
H87B H 0.4157 0.5878 0.1087 0.079 Uiso 1 1 calc R . .
C71 C 0.5422(8) 0.4294(7) 0.1202(3) 0.061(2) Uani 1 1 d . . .
C72 C 0.6073(9) 0.4078(8) 0.0808(3) 0.066(2) Uani 1 1 d . . .
H72 H 0.6037 0.4673 0.0611 0.080 Uiso 1 1 calc R . .
C73 C 0.6772(9) 0.3041(8) 0.0688(3) 0.071(2) Uani 1 1 d . . .
C74 C 0.6904(8) 0.2166(8) 0.1014(3) 0.066(2) Uani 1 1 d . . .
H74 H 0.7426 0.1456 0.0955 0.079 Uiso 1 1 calc R . .
C75 C 0.6275(8) 0.2337(7) 0.1423(3) 0.060(2) Uani 1 1 d . . .
C76 C 0.5474(8) 0.3402(7) 0.1502(3) 0.057(2) Uani 1 1 d . . .
C77 C 0.6545(8) 0.1363(7) 0.1756(3) 0.067(2) Uani 1 1 d . . .
H77A H 0.6354 0.0793 0.1656 0.080 Uiso 1 1 calc R . .
H77B H 0.5990 0.1586 0.2012 0.080 Uiso 1 1 calc R . .
C61 C 0.7945(9) 0.0900(7) 0.1855(3) 0.067(2) Uani 1 1 d . . .
C62 C 0.8854(10) -0.0024(8) 0.1667(3) 0.075(3) Uani 1 1 d . . .
H62 H 0.8584 -0.0356 0.1485 0.090 Uiso 1 1 calc R . .
C63 C 1.0146(10) -0.0464(8) 0.1742(3) 0.074(3) Uani 1 1 d . . .
C64 C 1.0504(10) 0.0104(9) 0.1994(3) 0.080(3) Uani 1 1 d . . .
H64 H 1.1364 -0.0149 0.2038 0.096 Uiso 1 1 calc R . .
C65 C 0.9665(9) 0.1032(7) 0.2190(3) 0.067(2) Uani 1 1 d . . .
C66 C 0.8382(9) 0.1401(7) 0.2115(3) 0.062(2) Uani 1 1 d . . .
C67 C 1.0161(10) 0.1675(8) 0.2426(3) 0.078(3) Uani 1 1 d . . .
H67A H 1.1031 0.1233 0.2490 0.093 Uiso 1 1 calc R . .
H67B H 0.9634 0.1856 0.2691 0.093 Uiso 1 1 calc R . .
C51 C 1.0124(8) 0.2724(8) 0.2152(3) 0.067(2) Uani 1 1 d . . .
C52 C 1.0828(10) 0.2635(10) 0.1757(3) 0.080(3) Uani 1 1 d . . .
H52 H 1.1370 0.1941 0.1684 0.096 Uiso 1 1 calc R . .
C53 C 1.0759(10) 0.3528(10) 0.1469(3) 0.082(3) Uani 1 1 d . . .
C54 C 0.9903(9) 0.4570(9) 0.1588(3) 0.075(3) Uani 1 1 d . . .
H54 H 0.9831 0.5186 0.1399 0.089 Uiso 1 1 calc R . .
C55 C 0.9179(8) 0.4707(8) 0.1970(3) 0.065(2) Uani 1 1 d . . .
C56 C 0.9334(7) 0.3767(7) 0.2265(3) 0.059(2) Uani 1 1 d . . .
C57 C 0.8164(9) 0.5822(8) 0.2041(3) 0.070(2) Uani 1 1 d . . .
H57A H 0.8565 0.6341 0.2048 0.084 Uiso 1 1 calc R . .
H57B H 0.7673 0.5781 0.2311 0.084 Uiso 1 1 calc R . .
C41 C 0.4132(10) 0.6833(8) 0.3454(3) 0.072(2) Uani 1 1 d . . .
C42 C 0.3319(11) 0.7850(9) 0.3582(3) 0.081(3) Uani 1 1 d . . .
H42 H 0.3602 0.8185 0.3759 0.098 Uiso 1 1 calc R . .
C43 C 0.2094(12) 0.8386(10) 0.3453(4) 0.092(3) Uani 1 1 d . . .
C44 C 0.1640(11) 0.7854(9) 0.3205(4) 0.087(3) Uani 1 1 d . . .
H44 H 0.0807 0.8185 0.3130 0.105 Uiso 1 1 calc R . .
C45 C 0.2426(9) 0.6835(8) 0.3070(3) 0.072(2) Uani 1 1 d . . .
C46 C 0.3699(9) 0.6361(8) 0.3185(3) 0.068(2) Uani 1 1 d . . .
C47 C 0.1941(9) 0.6180(8) 0.2838(3) 0.078(3) Uani 1 1 d . . .
H47A H 0.1123 0.6652 0.2738 0.093 Uiso 1 1 calc R . .
H47B H 0.2538 0.5910 0.2595 0.093 Uiso 1 1 calc R . .
C31 C 0.1789(9) 0.5223(9) 0.3126(3) 0.072(3) Uani 1 1 d . . .
C32 C 0.1082(9) 0.5371(10) 0.3507(3) 0.078(3) Uani 1 1 d . . .
H32 H 0.0607 0.6081 0.3578 0.094 Uiso 1 1 calc R . .
C33 C 0.1052(11) 0.4501(13) 0.3788(3) 0.092(3) Uani 1 1 d . . .
C34 C 0.1716(10) 0.3431(10) 0.3696(3) 0.081(3) Uani 1 1 d . . .
H34 H 0.1669 0.2851 0.3888 0.097 Uiso 1 1 calc R . .
C35 C 0.2451(8) 0.3236(9) 0.3314(3) 0.069(2) Uani 1 1 d . . .
C36 C 0.2456(8) 0.4129(8) 0.3015(3) 0.065(2) Uani 1 1 d . . .
C37 C 0.3231(10) 0.2049(9) 0.3231(3) 0.078(3) Uani 1 1 d . . .
H37A H 0.3620 0.2025 0.2942 0.093 Uiso 1 1 calc R . .
H37B H 0.2668 0.1647 0.3265 0.093 Uiso 1 1 calc R . .
C21 C 0.4285(10) 0.1491(8) 0.3534(3) 0.072(2) Uani 1 1 d . . .
C22 C 0.4204(12) 0.0651(9) 0.3835(4) 0.086(3) Uani 1 1 d . . .
H22 H 0.3550 0.0396 0.3839 0.103 Uiso 1 1 calc R . .
C23 C 0.5094(14) 0.0192(10) 0.4128(3) 0.092(3) Uani 1 1 d . . .
C24 C 0.5995(12) 0.0612(10) 0.4147(3) 0.089(3) Uani 1 1 d . . .
H24 H 0.6549 0.0324 0.4358 0.106 Uiso 1 1 calc R . .
C25 C 0.6104(10) 0.1470(8) 0.3855(3) 0.074(3) Uani 1 1 d . . .
C26 C 0.5263(9) 0.1860(8) 0.3542(3) 0.068(2) Uani 1 1 d . . .
C27 C 0.7016(10) 0.2036(9) 0.3879(3) 0.082(3) Uani 1 1 d . . .
H27A H 0.7479 0.2088 0.3604 0.098 Uiso 1 1 calc R . .
H22B H 0.7633 0.1607 0.4078 0.098 Uiso 1 1 calc R . .
C11 C 0.6273(8) 0.3186(8) 0.4020(3) 0.068(2) Uani 1 1 d . . .
C12 C 0.5419(10) 0.3287(9) 0.4379(3) 0.077(3) Uani 1 1 d . . .
H12 H 0.5395 0.2665 0.4549 0.092 Uiso 1 1 calc R . .
C13 C 0.4605(10) 0.4318(10) 0.4484(3) 0.080(3) Uani 1 1 d . . .
C14 C 0.4633(10) 0.5247(9) 0.4243(3) 0.075(3) Uani 1 1 d . . .
H14 H 0.4065 0.5932 0.4317 0.091 Uiso 1 1 calc R . .
C15 C 0.5498(9) 0.5172(9) 0.3892(3) 0.071(2) Uani 1 1 d . . .
C16 C 0.6347(8) 0.4120(8) 0.3780(3) 0.065(2) Uani 1 1 d . . .
C17 C 0.5437(10) 0.6242(8) 0.3623(3) 0.076(3) Uani 1 1 d . . .
H17A H 0.5590 0.6715 0.3794 0.091 Uiso 1 1 calc R . .
H17B H 0.6099 0.6079 0.3389 0.091 Uiso 1 1 calc R . .
O850 O 0.6227(5) 0.5035(5) 0.20061(18) 0.0634(14) Uani 1 1 d . . .
C851 C 0.5064(9) 0.5430(9) 0.2302(3) 0.073(2) Uani 1 1 d . . .
H85A H 0.4524 0.6171 0.2205 0.087 Uiso 1 1 calc R . .
H85B H 0.4584 0.4960 0.2319 0.087 Uiso 1 1 calc R . .
C852 C 0.5463(10) 0.5407(11) 0.2712(3) 0.085(3) Uani 1 1 d . . .
H85C H 0.5643 0.6058 0.2722 0.102 Uiso 1 1 calc R . .
H85D H 0.6241 0.4770 0.2755 0.102 Uiso 1 1 calc R . .
O450 O 0.4464(6) 0.5364(5) 0.30464(19) 0.0708(16) Uani 1 1 d . . .
O750 O 0.4732(5) 0.3605(5) 0.18902(16) 0.0590(13) Uani 1 1 d . . .
O350 O 0.3229(5) 0.3907(5) 0.26449(17) 0.0653(15) Uani 1 1 d . . .
O650 O 0.7517(6) 0.2331(5) 0.22867(18) 0.0656(15) Uani 1 1 d . . .
C651 C 0.7215(10) 0.2214(10) 0.2746(4) 0.086(3) Uani 1 1 d . . .
H65A H 0.7742 0.1492 0.2866 0.104 Uiso 1 1 calc R . .
H65B H 0.7365 0.2762 0.2876 0.104 Uiso 1 1 calc R . .
C652 C 0.5869(10) 0.2366(10) 0.2817(3) 0.087(3) Uani 1 1 d . . .
H65C H 0.5776 0.1686 0.2787 0.105 Uiso 1 1 calc R . .
H65D H 0.5396 0.2924 0.2608 0.105 Uiso 1 1 calc R . .
O250 O 0.5350(6) 0.2703(5) 0.32464(18) 0.0685(15) Uani 1 1 d . . .
O550 O 0.8608(5) 0.3862(5) 0.26579(17) 0.0613(14) Uani 1 1 d . . .
C551 C 0.8985(10) 0.4190(12) 0.2994(3) 0.090(3) Uani 1 1 d . . .
H55A H 0.8745 0.4979 0.2953 0.108 Uiso 1 1 calc R . .
H55B H 0.9909 0.3859 0.2986 0.108 Uiso 1 1 calc R . .
C552 C 0.8443(9) 0.3905(11) 0.3408(3) 0.088(3) Uani 1 1 d . . .
H55C H 0.8924 0.3143 0.3500 0.106 Uiso 1 1 calc R . .
H55D H 0.8511 0.4354 0.3609 0.106 Uiso 1 1 calc R . .
O150 O 0.7138(6) 0.4065(5) 0.34043(18) 0.0683(15) Uani 1 1 d . . .
C800 C 0.6795(13) 0.8189(11) 0.0668(4) 0.096(3) Uani 1 1 d . . .
C801 C 0.616(3) 0.828(2) 0.0294(6) 0.242(16) Uani 1 1 d . . .
H80A H 0.5310 0.8289 0.0380 0.290 Uiso 1 1 calc R . .
H80B H 0.6634 0.7657 0.0137 0.290 Uiso 1 1 calc R . .
H80C H 0.6108 0.8940 0.0120 0.290 Uiso 1 1 calc R . .
C802 C 0.676(5) 0.914(2) 0.0833(7) 0.31(3) Uani 1 1 d . . .
C803 C 0.821(3) 0.782(4) 0.0493(11) 0.28(2) Uani 1 1 d . . .
C700 C 0.7361(11) 0.2783(9) 0.0240(3) 0.082(3) Uani 1 1 d . . .
C701 C 0.857(2) 0.1771(18) 0.0218(5) 0.177(9) Uani 1 1 d . . .
H70A H 0.9125 0.1783 0.0412 0.213 Uiso 1 1 calc R . .
H70B H 0.8988 0.1755 -0.0064 0.213 Uiso 1 1 calc R . .
H70C H 0.8359 0.1130 0.0291 0.213 Uiso 1 1 calc R . .
C702 C 0.780(3) 0.3667(19) 0.0025(6) 0.212(13) Uani 1 1 d . . .
H70D H 0.7155 0.4173 -0.0148 0.255 Uiso 1 1 calc R . .
H70E H 0.8580 0.3348 -0.0150 0.255 Uiso 1 1 calc R . .
H70F H 0.7934 0.4048 0.0233 0.255 Uiso 1 1 calc R . .
C703 C 0.640(2) 0.260(3) 0.0022(5) 0.189(11) Uani 1 1 d . . .
H70G H 0.6263 0.1955 0.0154 0.227 Uiso 1 1 calc R . .
H70H H 0.6702 0.2514 -0.0270 0.227 Uiso 1 1 calc R . .
H70I H 0.5603 0.3224 0.0041 0.227 Uiso 1 1 calc R . .
C751 C 0.3579(10) 0.3370(11) 0.1945(3) 0.084(3) Uani 1 1 d . . .
H75A H 0.3795 0.2591 0.2025 0.101 Uiso 1 1 calc R . .
H25B H 0.3200 0.3555 0.1680 0.101 Uiso 1 1 calc R . .
C752 C 0.2654(9) 0.3988(11) 0.2269(3) 0.083(3) Uani 1 1 d . . .
H25C H 0.2283 0.4754 0.2160 0.099 Uiso 1 1 calc R . .
H25D H 0.1971 0.3713 0.2337 0.099 Uiso 1 1 calc R . .
C600 C 1.1077(11) -0.1458(10) 0.1530(4) 0.098(4) Uani 1 1 d . . .
C601 C 1.235(2) -0.190(2) 0.1723(11) 0.245(17) Uani 1 1 d . . .
H60A H 1.2759 -0.1380 0.1649 0.294 Uiso 1 1 calc R . .
H60B H 1.2885 -0.2584 0.1618 0.294 Uiso 1 1 calc R . .
H60C H 1.2194 -0.2001 0.2025 0.294 Uiso 1 1 calc R . .
C602 C 1.063(3) -0.241(3) 0.1594(18) 0.34(3) Uani 1 1 d . . .
H60D H 1.0122 -0.2396 0.1861 0.413 Uiso 1 1 calc R . .
H60E H 1.1361 -0.3092 0.1593 0.413 Uiso 1 1 calc R . .
H60F H 1.0129 -0.2358 0.1371 0.413 Uiso 1 1 calc R . .
C603 C 1.117(4) -0.116(3) 0.1078(8) 0.37(3) Uani 1 1 d . . .
H60G H 1.1448 -0.1811 0.0933 0.446 Uiso 1 1 calc R . .
H60H H 1.1778 -0.0813 0.1004 0.446 Uiso 1 1 calc R . .
H60I H 1.0350 -0.0666 0.0996 0.446 Uiso 1 1 calc R . .
C503 C 1.043(2) 0.350(4) 0.0735(6) 0.32(3) Uani 1 1 d . . .
H50A H 0.9617 0.3638 0.0900 0.382 Uiso 1 1 calc R . .
H50B H 1.0675 0.2836 0.0604 0.382 Uiso 1 1 calc R . .
H50C H 1.0355 0.4102 0.0522 0.382 Uiso 1 1 calc R . .
C500 C 1.1397(14) 0.3394(14) 0.1012(4) 0.114(4) Uani 1 1 d . . .
C501 C 1.265(2) 0.2315(19) 0.0979(6) 0.169(8) Uani 1 1 d . . .
C502 C 1.197(3) 0.425(2) 0.0872(7) 0.229(13) Uani 1 1 d . . .
H50G H 1.2850 0.3900 0.0766 0.275 Uiso 1 1 calc R . .
H50H H 1.1918 0.4641 0.1107 0.275 Uiso 1 1 calc R . .
H50I H 1.1509 0.4756 0.0652 0.275 Uiso 1 1 calc R . .
C91 C 0.4691(18) -0.0462(17) 0.2336(6) 0.27(2) Uiso 0.50 1 d PD A 1
H91 H 0.4562 0.0094 0.2526 0.326 Uiso 0.50 1 calc PR A 1
Cl92 Cl 0.6340(11) -0.1187(12) 0.2219(4) 0.196(5) Uiso 0.50 1 d PD A 1
Cl93 Cl 0.3872(17) -0.1311(16) 0.2565(6) 0.261(8) Uiso 0.50 1 d PD A 1
Cl94 Cl 0.4008(10) 0.0212(9) 0.1840(4) 0.158(3) Uiso 0.50 1 d PD A 1
C92 C 0.4691(18) -0.0462(17) 0.2336(6) 0.27(2) Uiso 0.25 1 d P B 2
H92 H 0.5393 -0.0195 0.2279 0.326 Uiso 0.25 1 calc PR B 2
Cl95 Cl 0.547(2) -0.1676(17) 0.2106(8) 0.190(9) Uiso 0.25 1 d PD B 2
Cl96 Cl 0.459(5) -0.055(3) 0.2888(7) 0.31(2) Uiso 0.25 1 d PD B 2
Cl97 Cl 0.3621(17) 0.0594(14) 0.2079(6) 0.143(6) Uiso 0.25 1 d PD B 2
C98 C 0.765(4) -0.150(2) 0.3301(11) 0.178(16) Uiso 0.50 1 d PD C 3
H98A H 0.7836 -0.0946 0.3100 0.213 Uiso 0.50 1 calc PR C 3
H98B H 0.6740 -0.1223 0.3383 0.213 Uiso 0.50 1 calc PR C 3
Cl99 Cl 0.810(2) -0.2728(19) 0.3052(7) 0.264(8) Uiso 0.50 1 d PD C 3
Cl89 Cl 0.8464(19) -0.1691(16) 0.3755(6) 0.239(7) Uiso 0.50 1 d PD C 3
C81' C -0.053(4) 1.218(4) 0.4977(12) 0.14(2) Uiso 0.25 1 d PD D 4
H81 H -0.0782 1.2958 0.4879 0.173 Uiso 0.25 1 calc PR D 4
Cl82 Cl 0.047(5) 1.194(8) 0.5381(16) 0.44(4) Uiso 0.25 1 d PD D 4
Cl83 Cl 0.027(4) 1.147(4) 0.4530(12) 0.236(16) Uiso 0.25 1 d PD D 4
Cl84 Cl -0.196(3) 1.198(3) 0.5160(12) 0.229(13) Uiso 0.25 1 d PD D 4
O81 O 0.811(2) -0.0672(18) 0.2994(7) 0.118(6) Uiso 0.50 1 d P E 5
O82 O 0.8252(18) -0.0889(17) 0.2780(7) 0.109(5) Uiso 0.50 1 d P E 5
O83 O -0.208(3) 0.774(3) 0.3649(10) 0.115(8) Uiso 0.33 1 d P . 5
O84 O -0.036(5) 1.197(4) 0.4456(15) 0.146(13) Uiso 0.33 1 d P F 5
O85 O -0.068(4) 1.245(3) 0.5476(13) 0.155(12) Uiso 0.33 1 d P G 5
O86 O 0.769(4) -0.252(4) 0.3394(16) 0.132(13) Uiso 0.25 1 d P . 5
O87 O 0.595(6) -0.138(5) 0.3166(19) 0.176(19) Uiso 0.25 1 d P H 5
O88 O -0.143(6) 1.221(5) 0.4892(19) 0.153(16) Uiso 0.25 1 d P F 5
O89 O -0.066(6) 1.180(5) 0.469(2) 0.148(17) Uiso 0.25 1 d P F 5
O90 O 0.124(7) 1.110(6) 0.488(2) 0.18(2) Uiso 0.25 1 d P I 5
O91 O 0.161(7) 1.172(6) 0.488(2) 0.19(2) Uiso 0.25 1 d P I 5

loop_
_atom_site_aniso_label
_atom_site_aniso_U_11
_atom_site_aniso_U_22
_atom_site_aniso_U_33
_atom_site_aniso_U_23
_atom_site_aniso_U_13
_atom_site_aniso_U_12
I1 0.0928(6) 0.1285(7) 0.0796(5) -0.0132(4) 0.0054(4) -0.0422(5)
I3 0.1089(7) 0.1834(11) 0.0821(5) -0.0331(5) 0.0176(4) -0.0642(7)
I2 0.2385(14) 0.1191(8) 0.1128(7) 0.0390(6) -0.0477(8) -0.1044(9)
I4 0.1231(7) 0.0778(6) 0.1733(10) -0.0423(6) -0.0048(6) -0.0143(5)
C81 0.073(6) 0.065(5) 0.069(5) 0.007(4) -0.018(4) -0.035(5)
C82 0.076(6) 0.083(7) 0.084(6) -0.005(5) -0.016(5) -0.044(6)
C83 0.096(7) 0.059(5) 0.074(6) -0.003(4) -0.017(5) -0.027(6)
C84 0.074(6) 0.068(6) 0.068(5) -0.010(4) -0.020(4) -0.031(5)
C85 0.066(5) 0.060(5) 0.057(5) 0.002(4) -0.010(4) -0.024(4)
C86 0.057(5) 0.062(5) 0.062(5) 0.000(4) -0.011(4) -0.027(4)
C87 0.064(5) 0.062(5) 0.073(5) -0.001(4) -0.022(4) -0.021(5)
C71 0.059(5) 0.065(5) 0.068(5) 0.004(4) -0.019(4) -0.033(4)
C72 0.067(5) 0.071(6) 0.066(5) -0.002(4) -0.011(4) -0.032(5)
C73 0.070(5) 0.078(7) 0.068(5) -0.006(5) -0.010(4) -0.031(5)
C74 0.057(5) 0.061(5) 0.075(6) -0.008(4) -0.014(4) -0.015(4)
C75 0.057(5) 0.062(6) 0.068(5) -0.013(4) -0.015(4) -0.025(5)
C76 0.049(4) 0.063(6) 0.065(5) -0.010(4) -0.011(4) -0.024(4)
C77 0.063(5) 0.055(5) 0.080(6) -0.007(4) -0.006(4) -0.019(4)
C61 0.062(5) 0.060(5) 0.071(5) 0.002(4) -0.008(4) -0.017(5)
C62 0.080(7) 0.060(6) 0.083(6) -0.009(5) -0.011(5) -0.020(5)
C63 0.085(7) 0.050(5) 0.080(6) -0.010(4) -0.014(5) -0.015(5)
C64 0.068(6) 0.070(6) 0.090(6) 0.000(5) -0.017(5) -0.013(5)
C65 0.062(5) 0.055(5) 0.078(6) -0.005(4) -0.011(4) -0.015(5)
C66 0.066(6) 0.048(5) 0.069(5) -0.013(4) -0.003(4) -0.016(5)
C67 0.072(6) 0.065(6) 0.085(6) -0.002(5) -0.020(5) -0.012(5)
C51 0.054(5) 0.080(7) 0.073(5) 0.000(5) -0.015(4) -0.032(5)
C52 0.068(6) 0.089(7) 0.083(7) -0.017(6) -0.009(5) -0.026(5)
C53 0.070(6) 0.111(9) 0.070(6) 0.000(6) -0.007(5) -0.043(6)
C54 0.064(5) 0.094(7) 0.074(6) 0.005(5) -0.016(5) -0.040(6)
C55 0.058(5) 0.082(6) 0.065(5) 0.009(4) -0.023(4) -0.038(5)
C56 0.046(4) 0.064(6) 0.072(5) -0.010(4) -0.014(4) -0.021(4)
C57 0.073(6) 0.066(6) 0.083(6) -0.005(4) -0.023(5) -0.035(5)
C41 0.077(6) 0.063(6) 0.080(6) -0.012(5) 0.004(5) -0.033(5)
C42 0.098(8) 0.068(7) 0.083(6) -0.013(5) -0.008(5) -0.036(6)
C43 0.092(8) 0.077(7) 0.102(8) -0.015(6) -0.006(6) -0.026(7)
C44 0.080(7) 0.080(8) 0.101(7) -0.011(6) -0.010(6) -0.027(6)
C45 0.069(6) 0.060(6) 0.081(6) -0.011(5) -0.009(5) -0.017(5)
C46 0.073(6) 0.063(6) 0.069(5) -0.010(4) 0.004(4) -0.028(5)
C47 0.051(5) 0.081(7) 0.090(6) 0.001(5) -0.018(4) -0.013(5)
C31 0.057(5) 0.095(8) 0.073(6) -0.010(5) -0.015(4) -0.036(5)
C32 0.064(5) 0.098(7) 0.077(6) -0.011(6) -0.008(5) -0.033(5)
C33 0.082(7) 0.145(12) 0.063(6) -0.018(7) -0.005(5) -0.056(8)
C34 0.075(6) 0.099(8) 0.079(6) -0.009(6) -0.012(5) -0.042(6)
C35 0.053(5) 0.098(7) 0.066(5) -0.012(5) -0.007(4) -0.037(5)
C36 0.051(4) 0.080(7) 0.068(5) -0.010(5) -0.013(4) -0.027(5)
C37 0.085(6) 0.091(7) 0.078(6) -0.007(5) -0.007(5) -0.056(6)
C21 0.080(6) 0.072(6) 0.073(5) -0.005(5) -0.010(5) -0.039(5)
C22 0.100(8) 0.068(6) 0.096(7) -0.003(6) -0.010(6) -0.041(6)
C23 0.133(10) 0.083(7) 0.075(6) 0.005(5) -0.018(7) -0.058(8)
C24 0.102(8) 0.087(7) 0.073(6) 0.015(5) -0.023(5) -0.034(7)
C25 0.072(6) 0.068(6) 0.078(6) -0.001(5) -0.008(5) -0.024(5)
C26 0.067(5) 0.071(6) 0.064(5) -0.001(4) -0.005(4) -0.025(5)
C27 0.073(6) 0.074(7) 0.084(6) -0.007(5) -0.017(5) -0.009(5)
C11 0.061(5) 0.088(7) 0.062(5) -0.005(5) -0.017(4) -0.032(5)
C12 0.082(6) 0.086(7) 0.072(6) 0.001(5) -0.019(5) -0.040(6)
C13 0.084(7) 0.094(8) 0.065(5) -0.019(5) -0.002(5) -0.037(7)
C14 0.073(6) 0.092(7) 0.072(6) -0.017(5) -0.010(5) -0.039(6)
C15 0.066(5) 0.085(7) 0.071(5) -0.013(5) -0.011(4) -0.036(5)
C16 0.058(5) 0.079(6) 0.061(5) -0.007(4) -0.015(4) -0.026(5)
C17 0.083(6) 0.079(6) 0.080(6) -0.013(5) -0.008(5) -0.044(6)
O850 0.064(3) 0.060(3) 0.067(3) 0.003(3) -0.012(3) -0.025(3)
C851 0.071(6) 0.075(6) 0.073(6) -0.003(4) -0.010(4) -0.028(5)
C852 0.064(6) 0.103(8) 0.085(7) -0.014(6) -0.016(5) -0.025(6)
O450 0.064(3) 0.069(4) 0.076(4) -0.015(3) -0.006(3) -0.020(3)
O750 0.059(3) 0.063(3) 0.061(3) -0.008(2) -0.009(2) -0.028(3)
O350 0.054(3) 0.086(4) 0.061(3) -0.007(3) -0.010(3) -0.031(3)
O650 0.064(3) 0.060(4) 0.071(4) -0.007(3) -0.005(3) -0.022(3)
C651 0.075(6) 0.087(7) 0.098(7) 0.001(6) -0.016(5) -0.033(6)
C652 0.079(7) 0.097(8) 0.090(7) 0.019(6) -0.025(5) -0.041(6)
O250 0.067(4) 0.080(4) 0.062(3) 0.005(3) -0.007(3) -0.035(3)
O550 0.053(3) 0.072(4) 0.067(3) -0.004(3) -0.014(3) -0.030(3)
C551 0.072(6) 0.137(10) 0.085(7) -0.028(6) -0.012(5) -0.057(7)
C552 0.068(6) 0.143(10) 0.066(6) 0.005(6) -0.025(5) -0.052(6)
O150 0.060(3) 0.082(4) 0.070(4) -0.008(3) -0.018(3) -0.030(3)
C800 0.113(9) 0.106(9) 0.084(7) 0.028(6) -0.030(6) -0.064(7)
C801 0.46(5) 0.29(3) 0.113(12) 0.102(16) -0.11(2) -0.30(3)
C802 0.75(9) 0.19(2) 0.124(15) 0.051(15) -0.11(3) -0.31(4)
C803 0.20(2) 0.40(5) 0.23(3) 0.17(3) -0.01(2) -0.16(3)
C700 0.088(7) 0.077(7) 0.072(6) -0.022(5) -0.005(5) -0.016(6)
C701 0.178(17) 0.180(19) 0.102(11) -0.024(11) 0.023(11) 0.001(14)
C702 0.35(3) 0.20(2) 0.099(11) -0.039(12) 0.107(17) -0.15(2)
C703 0.165(16) 0.33(3) 0.099(11) -0.089(16) -0.006(10) -0.104(19)
C751 0.076(6) 0.115(9) 0.089(7) -0.025(6) 0.000(5) -0.063(7)
C752 0.057(5) 0.128(9) 0.073(6) -0.017(6) -0.011(4) -0.040(6)
C600 0.080(7) 0.064(7) 0.127(10) -0.028(6) -0.018(6) 0.006(6)
C601 0.147(17) 0.17(2) 0.37(4) -0.16(3) -0.08(2) 0.059(16)
C602 0.17(2) 0.19(3) 0.71(10) -0.28(5) 0.02(4) -0.05(2)
C603 0.49(6) 0.21(3) 0.137(19) -0.043(18) 0.11(3) 0.13(3)
C503 0.169(19) 0.73(8) 0.108(13) -0.15(3) -0.001(13) -0.19(3)
C500 0.112(9) 0.145(12) 0.077(7) 0.001(7) -0.010(7) -0.045(9)
C501 0.178(17) 0.170(18) 0.118(12) -0.038(11) 0.046(11) -0.033(14)
C502 0.22(2) 0.28(3) 0.126(15) 0.044(16) 0.077(16) -0.09(2)

loop_
_atom_type_symbol
_atom_type_description
_atom_type_scat_dispersion_real
_atom_type_scat_dispersion_imag
_atom_type_scat_source
C C 0.0033 0.0016 'International Tables Vol C Tables 4.2.6.8 and 6.1.1.4'
H H 0.0000 0.0000 'International Tables Vol C Tables 4.2.6.8 and 6.1.1.4'
N N 0.0061 0.0033 'International Tables Vol C Tables 4.2.6.8 and 6.1.1.4'
O O 0.0106 0.0060 'International Tables Vol C Tables 4.2.6.8 and 6.1.1.4'
I I -0.4742 1.8119 'International Tables Vol C Tables 4.2.6.8 and 6.1.1.4'
Cl Cl 0.1484 0.1585 'International Tables Vol C Tables 4.2.6.8 and 6.1.1.4'

loop_
_geom_angle_atom_site_label_1
_geom_angle_atom_site_label_2
_geom_angle_atom_site_label_3
_geom_angle
_geom_angle_site_symmetry_1
_geom_angle_site_symmetry_3
_geom_angle_publ_flag
C86 C81 C82 117.9(8) . . ?
C86 C81 C57 120.9(8) . . ?
C82 C81 C57 121.2(8) . . ?
C83 C82 C81 122.0(9) . . ?
C82 C83 C84 117.6(9) . . ?
C82 C83 C800 120.0(10) . . ?
C84 C83 C800 122.4(9) . . ?
C85 C84 C83 121.7(8) . . ?
C86 C85 C84 118.4(8) . . ?
C86 C85 C87 122.1(8) . . ?
C84 C85 C87 119.5(8) . . ?
C81 C86 O850 117.8(7) . . ?
C81 C86 C85 122.3(8) . . ?
O850 C86 C85 119.9(8) . . ?
C71 C87 C85 112.2(7) . . ?
C72 C71 C76 118.2(9) . . ?
C72 C71 C87 119.8(8) . . ?
C76 C71 C87 121.9(8) . . ?
C73 C72 C71 124.3(9) . . ?
C72 C73 C74 115.5(8) . . ?
C72 C73 C700 124.9(9) . . ?
C74 C73 C700 119.5(9) . . ?
C75 C74 C73 122.5(9) . . ?
C76 C75 C74 117.9(8) . . ?
C76 C75 C77 123.7(8) . . ?
C74 C75 C77 118.4(8) . . ?
C75 C76 O750 120.3(8) . . ?
C75 C76 C71 121.0(8) . . ?
O750 C76 C71 118.7(8) . . ?
C75 C77 C61 111.6(7) . . ?
C66 C61 C62 117.3(9) . . ?
C66 C61 C77 121.7(8) . . ?
C62 C61 C77 120.9(9) . . ?
C63 C62 C61 122.9(10) . . ?
C64 C63 C62 115.8(9) . . ?
C64 C63 C600 123.7(10) . . ?
C62 C63 C600 120.4(10) . . ?
C63 C64 C65 124.8(10) . . ?
C66 C65 C64 116.4(9) . . ?
C66 C65 C67 122.0(8) . . ?
C64 C65 C67 121.2(9) . . ?
O650 C66 C61 118.0(8) . . ?
O650 C66 C65 119.2(8) . . ?
C61 C66 C65 122.6(8) . . ?
C65 C67 C51 109.1(8) . . ?
C56 C51 C52 118.5(9) . . ?
C56 C51 C67 122.7(8) . . ?
C52 C51 C67 118.6(10) . . ?
C53 C52 C51 123.1(11) . . ?
C52 C53 C54 116.7(9) . . ?
C52 C53 C500 121.8(12) . . ?
C54 C53 C500 120.7(11) . . ?
C55 C54 C53 122.8(9) . . ?
C54 C55 C56 118.4(9) . . ?
C54 C55 C57 118.5(9) . . ?
C56 C55 C57 122.8(8) . . ?
C51 C56 O550 118.8(8) . . ?
C51 C56 C55 120.3(8) . . ?
O550 C56 C55 120.6(8) . . ?
C55 C57 C81 110.3(7) . . ?
C46 C41 C42 117.9(10) . . ?
C46 C41 C17 121.5(9) . . ?
C42 C41 C17 120.6(9) . . ?
C41 C42 C43 122.2(10) . . ?
C42 C43 C44 118.9(11) . . ?
C42 C43 I4 121.1(9) . . ?
C44 C43 I4 120.0(9) . . ?
C45 C44 C43 120.6(11) . . ?
C44 C45 C46 118.2(9) . . ?
C44 C45 C47 122.4(9) . . ?
C46 C45 C47 119.2(9) . . ?
O450 C46 C41 120.3(9) . . ?
O450 C46 C45 117.6(8) . . ?
C41 C46 C45 121.9(9) . . ?
C31 C47 C45 110.8(8) . . ?
C32 C31 C36 118.1(10) . . ?
C32 C31 C47 121.3(10) . . ?
C36 C31 C47 120.5(8) . . ?
C31 C32 C33 121.6(11) . . ?
C32 C33 C34 121.7(10) . . ?
C32 C33 I3 118.7(10) . . ?
C34 C33 I3 119.6(9) . . ?
C35 C34 C33 119.0(11) . . ?
C34 C35 C36 119.7(10) . . ?
C34 C35 C37 117.9(10) . . ?
C36 C35 C37 122.4(8) . . ?
O350 C36 C35 118.2(9) . . ?
O350 C36 C31 121.7(8) . . ?
C35 C36 C31 119.6(8) . . ?
C35 C37 C21 111.8(8) . . ?
C26 C21 C22 118.1(9) . . ?
C26 C21 C37 122.2(8) . . ?
C22 C21 C37 119.5(9) . . ?
C23 C22 C21 120.3(11) . . ?
C24 C23 C22 120.6(10) . . ?
C24 C23 I2 119.4(9) . . ?
C22 C23 I2 120.0(9) . . ?
C23 C24 C25 121.2(10) . . ?
C26 C25 C24 117.1(10) . . ?
C26 C25 C27 118.9(9) . . ?
C24 C25 C27 123.9(10) . . ?
O250 C26 C21 118.8(8) . . ?
O250 C26 C25 118.6(9) . . ?
C21 C26 C25 122.4(9) . . ?
C25 C27 C11 110.1(8) . . ?
C12 C11 C16 119.8(10) . . ?
C12 C11 C27 117.8(9) . . ?
C16 C11 C27 122.1(8) . . ?
C11 C12 C13 119.5(10) . . ?
C14 C13 C12 121.4(9) . . ?
C14 C13 I1 120.4(8) . . ?
C12 C13 I1 118.3(8) . . ?
C13 C14 C15 120.3(10) . . ?
C14 C15 C16 119.1(10) . . ?
C14 C15 C17 117.6(9) . . ?
C16 C15 C17 123.1(8) . . ?
C11 C16 O150 122.1(8) . . ?
C11 C16 C15 119.7(8) . . ?
O150 C16 C15 117.9(8) . . ?
C41 C17 C15 110.6(8) . . ?
C86 O850 C851 116.2(7) . . ?
C852 C851 O850 107.6(8) . . ?
C851 C852 O450 110.5(8) . . ?
C46 O450 C852 114.3(8) . . ?
C76 O750 C751 116.5(6) . . ?
C36 O350 C752 118.5(6) . . ?
C66 O650 C651 115.5(7) . . ?
C652 C651 O650 106.2(9) . . ?
C651 C652 O250 109.7(9) . . ?
C26 O250 C652 114.3(8) . . ?
C56 O550 C551 120.4(7) . . ?
O550 C551 C552 114.8(9) . . ?
O150 C552 C551 111.3(8) . . ?
C16 O150 C552 120.5(6) . . ?
C802 C800 C801 121.3(19) . . ?
C802 C800 C803 95(3) . . ?
C801 C800 C803 102(2) . . ?
C802 C800 C83 111.9(12) . . ?
C801 C800 C83 114.0(11) . . ?
C803 C800 C83 108.9(14) . . ?
C702 C700 C703 114.6(18) . . ?
C702 C700 C701 102.8(16) . . ?
C703 C700 C701 107.7(16) . . ?
C702 C700 C73 110.2(10) . . ?
C703 C700 C73 107.4(10) . . ?
C701 C700 C73 114.3(10) . . ?
O750 C751 C752 111.4(8) . . ?
O350 C752 C751 111.8(8) . . ?
C603 C600 C602 106(3) . . ?
C603 C600 C63 108.5(13) . . ?
C602 C600 C63 113.1(15) . . ?
C603 C600 C601 115(3) . . ?
C602 C600 C601 105(2) . . ?
C63 C600 C601 110.0(13) . . ?
C503 C500 C502 111(2) . . ?
C503 C500 C53 108.6(13) . . ?
C502 C500 C53 110.0(14) . . ?
C503 C500 C501 115(2) . . ?
C502 C500 C501 99.7(16) . . ?
C53 C500 C501 112.6(12) . . ?
Cl93 C91 Cl92 113.2(12) . . ?
Cl93 C91 Cl94 107.3(12) . . ?
Cl92 C91 Cl94 108.0(11) . . ?
Cl97 C92 Cl95 119.6(13) . . ?
Cl97 C92 Cl96 119.3(13) . . ?
Cl95 C92 Cl96 116.6(13) . . ?
Cl89 C98 Cl99 113.0(16) . . ?
Cl84 C81 Cl83 112.3(17) . . ?
Cl84 C81 Cl82 113.1(18) . . ?
Cl83 C81 Cl82 113.6(18) . . ?

loop_
_geom_bond_atom_site_label_1
_geom_bond_atom_site_label_2
_geom_bond_distance
_geom_bond_site_symmetry_2
_geom_bond_publ_flag
I1 C13 2.121(10) . ?
I3 C33 2.133(10) . ?
I2 C23 2.105(11) . ?
I4 C43 2.094(11) . ?
C81 C86 1.379(12) . ?
C81 C82 1.403(14) . ?
C81 C57 1.531(13) . ?
C82 C83 1.395(15) . ?
C83 C84 1.395(14) . ?
C83 C800 1.538(15) . ?
C84 C85 1.397(13) . ?
C85 C86 1.385(12) . ?
C85 C87 1.531(13) . ?
C86 O850 1.381(10) . ?
C87 C71 1.520(13) . ?
C71 C72 1.379(13) . ?
C71 C76 1.403(13) . ?
C72 C73 1.377(14) . ?
C73 C74 1.424(14) . ?
C73 C700 1.526(14) . ?
C74 C75 1.405(13) . ?
C75 C76 1.391(12) . ?
C75 C77 1.516(13) . ?
C76 O750 1.400(10) . ?
C77 C61 1.536(14) . ?
C61 C66 1.392(14) . ?
C61 C62 1.412(13) . ?
C62 C63 1.402(15) . ?
C63 C64 1.382(15) . ?
C63 C600 1.516(15) . ?
C64 C65 1.402(14) . ?
C65 C66 1.397(13) . ?
C65 C67 1.523(15) . ?
C66 O650 1.377(10) . ?
C67 C51 1.527(14) . ?
C51 C56 1.395(13) . ?
C51 C52 1.396(14) . ?
C52 C53 1.379(16) . ?
C53 C54 1.418(16) . ?
C53 C500 1.542(17) . ?
C54 C55 1.369(13) . ?
C55 C56 1.424(13) . ?
C55 C57 1.508(14) . ?
C56 O550 1.398(10) . ?
C41 C46 1.383(14) . ?
C41 C42 1.390(14) . ?
C41 C17 1.527(15) . ?
C42 C43 1.393(17) . ?
C43 C44 1.404(17) . ?
C44 C45 1.391(15) . ?
C45 C46 1.420(14) . ?
C45 C47 1.519(15) . ?
C46 O450 1.369(11) . ?
C47 C31 1.511(15) . ?
C31 C32 1.359(14) . ?
C31 C36 1.425(14) . ?
C32 C33 1.370(18) . ?
C33 C34 1.379(17) . ?
C34 C35 1.378(14) . ?
C35 C36 1.416(14) . ?
C35 C37 1.521(15) . ?
C36 O350 1.369(10) . ?
C37 C21 1.543(15) . ?
C21 C26 1.387(14) . ?
C21 C22 1.390(15) . ?
C22 C23 1.386(17) . ?
C23 C24 1.360(17) . ?
C24 C25 1.401(15) . ?
C25 C26 1.396(14) . ?
C25 C27 1.519(15) . ?
C26 O250 1.384(11) . ?
C27 C11 1.531(15) . ?
C11 C12 1.385(14) . ?
C11 C16 1.388(14) . ?
C12 C13 1.381(15) . ?
C13 C14 1.368(16) . ?
C14 C15 1.375(14) . ?
C15 C16 1.419(14) . ?
C15 C17 1.535(15) . ?
C16 O150 1.392(11) . ?
O850 C851 1.475(11) . ?
C851 C852 1.448(14) . ?
C852 O450 1.462(12) . ?
O750 C751 1.448(11) . ?
O350 C752 1.426(11) . ?
O650 C651 1.466(13) . ?
C651 C652 1.457(15) . ?
C652 O250 1.482(13) . ?
O550 C551 1.401(12) . ?
C551 C552 1.447(15) . ?
C552 O150 1.422(12) . ?
C800 C802 1.43(2) . ?
C800 C801 1.46(2) . ?
C800 C803 1.53(3) . ?
C700 C702 1.49(2) . ?
C700 C703 1.50(2) . ?
C700 C701 1.51(2) . ?
C751 C752 1.459(14) . ?
C600 C603 1.45(3) . ?
C600 C602 1.52(3) . ?
C600 C601 1.52(3) . ?
C503 C500 1.47(2) . ?
C500 C502 1.51(3) . ?
C500 C501 1.59(3) . ?
C91 Cl93 1.753(18) . ?
C91 Cl92 1.761(17) . ?
C91 Cl94 1.831(16) . ?
C92 Cl97 1.664(15) . ?
C92 Cl95 1.727(17) . ?
C92 Cl96 1.749(17) . ?
C98 Cl89 1.773(19) . ?
C98 Cl99 1.788(19) . ?
C81 Cl84 1.76(2) . ?
C81 Cl83 1.76(2) . ?
C81 Cl82 1.76(2) . ?
O81 O82 0.76(2) . ?
O83 O86 1.04(5) 1_465 ?
O84 O89 0.82(6) . ?
O84 O88 1.70(8) . ?
O86 O83 1.04(5) 1_645 ?
O88 O89 1.03(6) . ?
O90 O91 1.06(8) . ?
